data_7042261
loop_
_publ_author_name
'Bradley, Mark A.'
'Birchall, Chris'
'Blake, Alexander J.'
'Lewis, William'
'Moxey, Graeme J.'
'Kays, Deborah L.'

_publ_section_title
;
 1,8-Bis(silylamido)naphthalene complexes of magnesium and zinc
 synthesised through alkane elimination reactions.
;
_journal_issue 12
_journal_name_full 'Dalton transactions (Cambridge, England : 2003)'
_journal_page_first 4101
_journal_page_last 4110
_journal_paper_doi 10.1039/c7dt00471k
_journal_volume 46
_journal_year 2017
_chemical_formula_moiety 'C38 H70 Mg2 N2 O2 Si2'
_chemical_formula_sum 'C38 H70 Mg2 N2 O2 Si2'
_chemical_formula_weight 691.76
_chemical_name_systematic
;
 ?
;
_space_group_crystal_system orthorhombic
_space_group_IT_number 61
_space_group_name_Hall '-P 2ac 2ab'
_space_group_name_H-M_alt 'P b c a'
_symmetry_space_group_name_Hall '-P 2ac 2ab'
_symmetry_space_group_name_H-M 'P b c a'
_atom_sites_solution_hydrogens geom
_atom_sites_solution_primary direct
_audit_creation_date 2016-10-25
_audit_creation_method
;
Olex2 1.2
(compiled 2016.09.09 svn.r3337 for OlexSys, GUI svn.r5227)
;
_audit_update_record
;
2017-02-07 deposited with the CCDC.
2017-03-01 downloaded from the CCDC.
;
_cell_angle_alpha 90
_cell_angle_beta 90
_cell_angle_gamma 90
_cell_formula_units_Z 8
_cell_length_a 14.4729(5)
_cell_length_b 17.2445(6)
_cell_length_c 32.0382(9)
_cell_measurement_reflns_used 9893
_cell_measurement_temperature 120(2)
_cell_measurement_theta_max 74.38
_cell_measurement_theta_min 4.12
_cell_volume 7996.0(5)
_computing_cell_refinement
;
CrysAlisPro, Agilent Technologies,
Version 1.171.36.28 (release 01-02-2013 CrysAlis171 .NET)
(compiled Feb  1 2013,16:14:44)
;
_computing_data_collection
;
CrysAlisPro, Agilent Technologies,
Version 1.171.36.28 (release 01-02-2013 CrysAlis171 .NET)
(compiled Feb  1 2013,16:14:44)
;
_computing_data_reduction
;
CrysAlisPro, Agilent Technologies,
Version 1.171.36.28 (release 01-02-2013 CrysAlis171 .NET)
(compiled Feb  1 2013,16:14:44)
;
_computing_molecular_graphics 'Olex2 (Dolomanov et al., 2009)'
_computing_publication_material 'Olex2 (Dolomanov et al., 2009)'
_computing_structure_refinement 'ShelXL (Sheldrick, 2015)'
_computing_structure_solution 'XS (Sheldrick, 2008)'
_diffrn_ambient_temperature 120(2)
_diffrn_detector 'CCD area detector'
_diffrn_detector_area_resol_mean 10.3613
_diffrn_detector_type 'Agilent Diffraction Atlas detector'
_diffrn_measured_fraction_theta_full 0.999
_diffrn_measured_fraction_theta_max 0.977
_diffrn_measurement_details
;
#__ type_ start__ end____ width___ exp.time_
  1 omega -110.00  -78.00   1.0000   23.7300
omega____ theta____ kappa____ phi______ frames
    -      -38.5000  -38.0000  -30.0000 32

#__ type_ start__ end____ width___ exp.time_
  2 omega  -43.00   21.00   1.0000   23.7300
omega____ theta____ kappa____ phi______ frames
    -      -38.5000   30.0000  120.0000 64

#__ type_ start__ end____ width___ exp.time_
  3 omega  -17.00   21.00   1.0000   23.7300
omega____ theta____ kappa____ phi______ frames
    -      -38.5000   61.0000 -150.0000 38

#__ type_ start__ end____ width___ exp.time_
  4 omega  -45.00  -19.00   1.0000   23.7300
omega____ theta____ kappa____ phi______ frames
    -      -38.5000  -38.0000  -30.0000 26

#__ type_ start__ end____ width___ exp.time_
  5 omega  -65.00  -38.00   1.0000   23.7300
omega____ theta____ kappa____ phi______ frames
    -      -38.5000   61.0000 -150.0000 27

#__ type_ start__ end____ width___ exp.time_
  6 omega   31.00  110.00   1.0000   94.9300
omega____ theta____ kappa____ phi______ frames
    -      105.8472  -95.0000 -180.0000 79

#__ type_ start__ end____ width___ exp.time_
  7 omega   53.00   91.00   1.0000   94.9300
omega____ theta____ kappa____ phi______ frames
    -      105.8472  -30.0000   60.0000 38

#__ type_ start__ end____ width___ exp.time_
  8 omega   57.00  133.00   1.0000   94.9300
omega____ theta____ kappa____ phi______ frames
    -      105.8472  -77.0000   30.0000 76

#__ type_ start__ end____ width___ exp.time_
  9 omega   37.00   84.00   1.0000   94.9300
omega____ theta____ kappa____ phi______ frames
    -      105.8472  -30.0000  150.0000 47

#__ type_ start__ end____ width___ exp.time_
 10 omega   51.00   83.00   1.0000   94.9300
omega____ theta____ kappa____ phi______ frames
    -      105.8472  -45.0000  -30.0000 32
;
_diffrn_measurement_device '\k-geometry diffractometer'
_diffrn_measurement_device_type 'SuperNova, Dual, Cu at zero, Atlas'
_diffrn_measurement_method '\w scans'
_diffrn_orient_matrix_UB_11 -0.0515765000
_diffrn_orient_matrix_UB_12 -0.0402789000
_diffrn_orient_matrix_UB_13 0.0360686000
_diffrn_orient_matrix_UB_21 -0.0745941000
_diffrn_orient_matrix_UB_22 -0.0277418000
_diffrn_orient_matrix_UB_23 -0.0307995000
_diffrn_orient_matrix_UB_31 0.0555476000
_diffrn_orient_matrix_UB_32 -0.0748406000
_diffrn_orient_matrix_UB_33 -0.0079199000
_diffrn_radiation_collimation 'focusing mirrors'
_diffrn_radiation_monochromator mirror
_diffrn_radiation_probe x-ray
_diffrn_radiation_type CuK\a
_diffrn_radiation_wavelength 1.54184
_diffrn_radiation_wavelength_determination fundamental
_diffrn_reflns_av_R_equivalents 0.0513
_diffrn_reflns_av_unetI/netI 0.0392
_diffrn_reflns_Laue_measured_fraction_full 0.999
_diffrn_reflns_Laue_measured_fraction_max 0.977
_diffrn_reflns_limit_h_max 17
_diffrn_reflns_limit_h_min -11
_diffrn_reflns_limit_k_max 14
_diffrn_reflns_limit_k_min -21
_diffrn_reflns_limit_l_max 23
_diffrn_reflns_limit_l_min -39
_diffrn_reflns_number 21583
_diffrn_reflns_point_group_measured_fraction_full 0.999
_diffrn_reflns_point_group_measured_fraction_max 0.977
_diffrn_reflns_theta_full 67.684
_diffrn_reflns_theta_max 74.635
_diffrn_reflns_theta_min 4.117
_diffrn_source 'microfocus sealed tube'
_diffrn_source_current 0.8
_diffrn_source_power 0.04
_diffrn_source_target Cu
_diffrn_source_type 'Agilent Diffraction microfocus tube'
_diffrn_source_voltage 50
_diffrn_standards_number 0
_exptl_absorpt_coefficient_mu 1.358
_exptl_absorpt_correction_T_max 1.00000
_exptl_absorpt_correction_T_min 0.83504
_exptl_absorpt_correction_type multi-scan
_exptl_absorpt_process_details
;
CrysAlisPro, Agilent Technologies,
Version 1.171.36.28 (release 01-02-2013 CrysAlis171 .NET)
(compiled Feb  1 2013,16:14:44)
Empirical absorption correction using spherical harmonics,
 implemented in SCALE3 ABSPACK scaling algorithm.
;
_exptl_crystal_colour colourless
_exptl_crystal_colour_primary colourless
_exptl_crystal_density_diffrn 1.149
_exptl_crystal_density_method 'not measured'
_exptl_crystal_description block
_exptl_crystal_F_000 3040
_exptl_crystal_size_max 0.61
_exptl_crystal_size_mid 0.21
_exptl_crystal_size_min 0.15
_refine_diff_density_max 0.432
_refine_diff_density_min -0.312
_refine_diff_density_rms 0.062
_refine_ls_extinction_method none
_refine_ls_goodness_of_fit_ref 1.037
_refine_ls_hydrogen_treatment constr
_refine_ls_matrix_type full
_refine_ls_number_parameters 448
_refine_ls_number_reflns 7994
_refine_ls_number_restraints 24
_refine_ls_restrained_S_all 1.038
_refine_ls_R_factor_all 0.0463
_refine_ls_R_factor_gt 0.0428
_refine_ls_shift/su_max 0.002
_refine_ls_shift/su_mean 0.000
_refine_ls_structure_factor_coef Fsqd
_refine_ls_weighting_details 'w=1/[\s^2^(Fo^2^)+(0.0768P)^2^+2.1224P] where P=(Fo^2^+2Fc^2^)/3'
_refine_ls_weighting_scheme calc
_refine_ls_wR_factor_gt 0.1171
_refine_ls_wR_factor_ref 0.1211
_reflns_Friedel_coverage 0.000
_reflns_number_gt 7262
_reflns_number_total 7994
_reflns_threshold_expression 'I > 2\s(I)'
_cod_data_source_file c7dt00471k1.cif
_cod_data_source_block 4
_cod_depositor_comments 'Adding full bibliography for 7042258--7042265.cif.'
_cod_original_cell_volume 7996.0(4)
_cod_database_code 7042261
_nottingham_internal_coll_name MGMBLW
_nottingham_internal_coll_number 12296
_nottingham_internal_coll_client MB/DLK
_nottingham_internal_coll_type custom
_nottingham_internal_coll_frame_method '\w scans'
_nottingham_internal_coll_frame_time '23.7300 and 94.9300'
_nottingham_internal_coll_frame_width 1.0000
_nottingham_internal_coll_user MB
_nottingham_internal_coll_date 12/4/2013
_nottingham_internal_coll_location NOTTS
_nottingham_internal_process_date 09/05/2013
_nottingham_internal_process_user MB
_nottingham_internal_solution_date 09/05/2013
_nottingham_internal_solution_user MB
_nottingham_internal_refinement_date 18/02/2104
_nottingham_internal_refinement_user MB
_nottingham_internal_self_archive_date 25/2/2014
_nottingham_internal_self_validation_date 18/02/2104
_nottingham_internal_self_validation_user MB
_nottingham_internal_validation_date 25/10/2016
_nottingham_internal_validation_user pczwl
_nottingham_internal_archive_date 25/10/2016
_shelx_shelxl_version_number 2016/6
_chemical_oxdiff_formula C38H70Mg2N2O2Si2
_chemical_oxdiff_usercomment 'MGMBLW #12296 in fomblin film on micromount for MB/DLK'
_shelx_space_group_comment
;
The symmetry employed for this shelxl refinement is uniquely defined
by the following loop, which should always be used as a source of
symmetry information in preference to the above space-group names.
They are only intended as comments.
;
_reflns_odcompleteness_completeness 99.91
_reflns_odcompleteness_iscentric 1
_reflns_odcompleteness_theta 67.13
_olex2_refinement_description
;
1. Fixed Uiso
 At 1.2 times of:
  All C(H) groups, All C(H,H) groups
 At 1.5 times of:
  All C(H,H,H) groups, All C(H,H,H,H,H,H) groups
2. Restrained distances
 C20-C21 \\sim C20-C22 \\sim C20A-C21A \\sim C20A-C22
 with sigma of 0.02
3. Rigid body (RIGU) restrains
 C20A, C20, C21, C21A, C22
 with sigma for 1-2 distances of 0.004 and sigma for 1-3 distances of 0.004
4. Others
 Sof(C20)=Sof(H20)=Sof(C21)=Sof(H21A)=Sof(H21B)=Sof(H21C)=Sof(H22D)=Sof(H22E)=
 Sof(H22F)=1-FVAR(1)
 Sof(C20A)=Sof(H20A)=Sof(C21A)=Sof(H21D)=Sof(H21E)=Sof(H21F)=Sof(H22A)=
 Sof(H22B)=Sof(H22C)=FVAR(1)
5.a Ternary CH refined with riding coordinates:
 C11(H11), C14(H14), C17(H17), C20(H20), C20A(H20A), C23(H23), C26(H26)
5.b Secondary CH2 refined with riding coordinates:
 C31(H31A,H31B), C32(H32A,H32B), C33(H33A,H33B), C34(H34A,H34B), C35(H35A,
 H35B), C36(H36A,H36B), C37(H37A,H37B), C38(H38A,H38B)
5.c Me refined with riding coordinates:
 C22(H22D,H22E,H22F), C22(H22A,H22B,H22C)
5.d Aromatic/amide H refined with riding coordinates:
 C2(H2), C3(H3), C4(H4), C6(H6), C7(H7), C8(H8)
5.e Idealised Me refined as rotating group:
 C12(H12A,H12B,H12C), C13(H13A,H13B,H13C), C15(H15A,H15B,H15C), C16(H16A,H16B,
 H16C), C18(H18A,H18B,H18C), C19(H19A,H19B,H19C), C21(H21A,H21B,H21C),
 C21A(H21D,H21E,H21F), C24(H24A,H24B,H24C), C25(H25A,H25B,H25C), C27(H27A,H27B,
 H27C), C28(H28A,H28B,H28C), C29(H29A,H29B,H29C), C30(H30A,H30B,H30C)
;
_olex2_computing_structure_refinement_long 'ShelXL (Sheldrick, 2008)'
_olex2_submission_special_instructions 'No special instructions were received'

loop_
_space_group_symop_operation_xyz
'x, y, z'
'-x+1/2, -y, z+1/2'
'x+1/2, -y+1/2, -z'
'-x, y+1/2, -z+1/2'
'-x, -y, -z'
'x-1/2, y, -z-1/2'
'-x-1/2, y-1/2, z'
'x, -y-1/2, z-1/2'

loop_
_atom_site_label
_atom_site_type_symbol
_atom_site_fract_x
_atom_site_fract_y
_atom_site_fract_z
_atom_site_U_iso_or_equiv
_atom_site_adp_type
_atom_site_occupancy
_atom_site_site_symmetry_order
_atom_site_calc_flag
_atom_site_refinement_flags_posn
_atom_site_refinement_flags_adp
_atom_site_refinement_flags_occupancy
_atom_site_disorder_assembly
_atom_site_disorder_group
Si1 Si 0.32724(3) 0.15614(2) 0.61559(2) 0.01395(11) Uani 1 1 d . . . . .
Si2 Si 0.73743(3) 0.19625(2) 0.64409(2) 0.01272(10) Uani 1 1 d . . . . .
Mg1 Mg 0.54855(3) 0.14457(3) 0.58922(2) 0.01298(12) Uani 1 1 d . . . . .
Mg2 Mg 0.51563(3) 0.23713(3) 0.66908(2) 0.01280(12) Uani 1 1 d . . . . .
O1 O 0.55175(7) 0.16649(6) 0.52480(3) 0.0170(2) Uani 1 1 d . . . . .
O2 O 0.49231(7) 0.35320(6) 0.68639(3) 0.0156(2) Uani 1 1 d . . . . .
N1 N 0.43396(8) 0.20702(7) 0.61419(3) 0.0127(2) Uani 1 1 d . . . . .
N2 N 0.62754(8) 0.22520(6) 0.62510(3) 0.0117(2) Uani 1 1 d . . . . .
C1 C 0.43846(9) 0.28079(8) 0.59415(4) 0.0128(3) Uani 1 1 d . . . . .
C2 C 0.35846(10) 0.31853(8) 0.58118(5) 0.0171(3) Uani 1 1 d . . . . .
H2 H 0.300593 0.295907 0.588080 0.021 Uiso 1 1 calc R . . . .
C3 C 0.35848(11) 0.38789(9) 0.55855(5) 0.0203(3) Uani 1 1 d . . . . .
H3 H 0.301659 0.410095 0.549741 0.024 Uiso 1 1 calc R . . . .
C4 C 0.43958(11) 0.42365(8) 0.54911(4) 0.0191(3) Uani 1 1 d . . . . .
H4 H 0.439541 0.469995 0.533079 0.023 Uiso 1 1 calc R . . . .
C5 C 0.52394(10) 0.39168(8) 0.56320(4) 0.0148(3) Uani 1 1 d . . . . .
C6 C 0.60547(11) 0.43393(8) 0.55453(4) 0.0179(3) Uani 1 1 d . . . . .
H6 H 0.602071 0.481125 0.539311 0.021 Uiso 1 1 calc R . . . .
C7 C 0.68867(11) 0.40718(8) 0.56793(4) 0.0177(3) Uani 1 1 d . . . . .
H7 H 0.743362 0.435703 0.562170 0.021 Uiso 1 1 calc R . . . .
C8 C 0.69357(10) 0.33760(8) 0.59020(4) 0.0162(3) Uani 1 1 d . . . . .
H8 H 0.752692 0.319745 0.598777 0.019 Uiso 1 1 calc R . . . .
C9 C 0.61707(9) 0.29316(8) 0.60049(4) 0.0121(3) Uani 1 1 d . . . . .
C10 C 0.52678(10) 0.31966(8) 0.58621(4) 0.0119(3) Uani 1 1 d . . . . .
C11 C 0.28216(10) 0.14301(9) 0.55971(5) 0.0175(3) Uani 1 1 d . . . . .
H11 H 0.297966 0.191943 0.544558 0.021 Uiso 1 1 calc R . . . .
C12 C 0.17721(11) 0.13366(10) 0.55579(5) 0.0246(3) Uani 1 1 d . . . . .
H12A H 0.157920 0.085829 0.569821 0.037 Uiso 1 1 calc GR . . . .
H12B H 0.160192 0.131051 0.526213 0.037 Uiso 1 1 calc GR . . . .
H12C H 0.146424 0.178110 0.568814 0.037 Uiso 1 1 calc GR . . . .
C13 C 0.33046(11) 0.07745(10) 0.53584(5) 0.0229(3) Uani 1 1 d . . . . .
H13A H 0.397557 0.084402 0.537568 0.034 Uiso 1 1 calc GR . . . .
H13B H 0.311204 0.078599 0.506526 0.034 Uiso 1 1 calc GR . . . .
H13C H 0.313491 0.027437 0.548188 0.034 Uiso 1 1 calc GR . . . .
C14 C 0.23513(11) 0.21025(11) 0.64691(5) 0.0241(3) Uani 1 1 d . . . . .
H14 H 0.203366 0.245550 0.626725 0.029 Uiso 1 1 calc R . . . .
C15 C 0.15978(12) 0.15803(12) 0.66521(6) 0.0330(4) Uani 1 1 d . . . . .
H15A H 0.133425 0.125773 0.643015 0.049 Uiso 1 1 calc GR . . . .
H15B H 0.111075 0.190207 0.677516 0.049 Uiso 1 1 calc GR . . . .
H15C H 0.186618 0.124671 0.686803 0.049 Uiso 1 1 calc GR . . . .
C16 C 0.27567(12) 0.26259(11) 0.68100(5) 0.0288(4) Uani 1 1 d . . . . .
H16A H 0.310286 0.230902 0.701008 0.043 Uiso 1 1 calc GR . . . .
H16B H 0.225454 0.289546 0.695513 0.043 Uiso 1 1 calc GR . . . .
H16C H 0.317170 0.300757 0.668271 0.043 Uiso 1 1 calc GR . . . .
C17 C 0.35339(11) 0.05431(9) 0.63578(5) 0.0209(3) Uani 1 1 d . . . . .
H17 H 0.398508 0.032125 0.615380 0.025 Uiso 1 1 calc R . . . .
C18 C 0.27094(13) -0.00173(11) 0.63528(6) 0.0316(4) Uani 1 1 d . . . . .
H18A H 0.230019 0.009851 0.658835 0.047 Uiso 1 1 calc GR . . . .
H18B H 0.293394 -0.055166 0.637603 0.047 Uiso 1 1 calc GR . . . .
H18C H 0.236801 0.004376 0.609065 0.047 Uiso 1 1 calc GR . . . .
C19 C 0.40109(14) 0.04844(11) 0.67807(6) 0.0332(4) Uani 1 1 d . . . . .
H19A H 0.460301 0.075937 0.677010 0.050 Uiso 1 1 calc GR . . . .
H19B H 0.411919 -0.006231 0.684842 0.050 Uiso 1 1 calc GR . . . .
H19C H 0.361732 0.071824 0.699537 0.050 Uiso 1 1 calc GR . . . .
C20 C 0.82702(17) 0.17970(17) 0.60112(7) 0.0174(5) Uani 0.820(8) 1 d D U P A 2
H20 H 0.852569 0.232043 0.594242 0.021 Uiso 0.820(8) 1 calc R . P A 2
C20A C 0.8068(8) 0.1472(9) 0.5989(3) 0.024(3) Uani 0.180(8) 1 d D U P A 1
H20A H 0.777485 0.095604 0.593741 0.028 Uiso 0.180(8) 1 calc R . P A 1
C21 C 0.78818(16) 0.14757(18) 0.56025(7) 0.0226(6) Uani 0.820(8) 1 d D U P A 2
H21A H 0.761814 0.096039 0.565198 0.034 Uiso 0.820(8) 1 calc GR . P A 2
H21B H 0.837882 0.143706 0.539585 0.034 Uiso 0.820(8) 1 calc GR . P A 2
H21C H 0.739929 0.182376 0.549778 0.034 Uiso 0.820(8) 1 calc GR . P A 2
C21A C 0.8088(9) 0.1898(10) 0.5568(3) 0.031(3) Uani 0.180(8) 1 d D U P A 1
H21D H 0.745565 0.195237 0.546253 0.047 Uiso 0.180(8) 1 calc GR . P A 1
H21E H 0.845701 0.159965 0.536848 0.047 Uiso 0.180(8) 1 calc GR . P A 1
H21F H 0.836213 0.241235 0.560581 0.047 Uiso 0.180(8) 1 calc GR . P A 1
C22 C 0.90971(11) 0.13060(10) 0.61519(6) 0.0274(4) Uani 1 1 d D U . . .
H22D H 0.934345 0.151422 0.641382 0.041 Uiso 0.820(8) 1 calc R . P A 2
H22E H 0.889769 0.076878 0.619480 0.041 Uiso 0.820(8) 1 calc R . P A 2
H22F H 0.957848 0.132123 0.593691 0.041 Uiso 0.820(8) 1 calc R . P A 2
H22A H 0.906942 0.103444 0.642029 0.041 Uiso 0.180(8) 1 calc R . P A 1
H22B H 0.942451 0.098345 0.594804 0.041 Uiso 0.180(8) 1 calc R . P A 1
H22C H 0.942599 0.179845 0.618693 0.041 Uiso 0.180(8) 1 calc R . P A 1
C23 C 0.79640(10) 0.27063(9) 0.68013(5) 0.0182(3) Uani 1 1 d . . . . .
H23 H 0.825010 0.238982 0.702872 0.022 Uiso 1 1 calc R . . . .
C24 C 0.72610(11) 0.32259(9) 0.70228(5) 0.0221(3) Uani 1 1 d . . . . .
H24A H 0.695503 0.355985 0.681757 0.033 Uiso 1 1 calc GR . . . .
H24B H 0.757920 0.354798 0.722984 0.033 Uiso 1 1 calc GR . . . .
H24C H 0.679868 0.290246 0.716300 0.033 Uiso 1 1 calc GR . . . .
C25 C 0.87598(11) 0.31982(10) 0.66262(5) 0.0253(3) Uani 1 1 d . . . . .
H25A H 0.922981 0.285668 0.650495 0.038 Uiso 1 1 calc GR . . . .
H25B H 0.903565 0.350418 0.685187 0.038 Uiso 1 1 calc GR . . . .
H25C H 0.852164 0.354733 0.641022 0.038 Uiso 1 1 calc GR . . . .
C26 C 0.70924(10) 0.10645(8) 0.67688(4) 0.0174(3) Uani 1 1 d . . . . .
H26 H 0.640268 0.103240 0.677571 0.021 Uiso 1 1 calc R . . . .
C27 C 0.74218(13) 0.02831(10) 0.65952(6) 0.0290(4) Uani 1 1 d . . . . .
H27A H 0.730090 0.026228 0.629440 0.043 Uiso 1 1 calc GR . . . .
H27B H 0.708870 -0.013843 0.673462 0.043 Uiso 1 1 calc GR . . . .
H27C H 0.808624 0.022611 0.664550 0.043 Uiso 1 1 calc GR . . . .
C28 C 0.73975(13) 0.11130(10) 0.72262(5) 0.0271(4) Uani 1 1 d . . . . .
H28A H 0.807383 0.112140 0.724056 0.041 Uiso 1 1 calc GR . . . .
H28B H 0.716372 0.066091 0.737858 0.041 Uiso 1 1 calc GR . . . .
H28C H 0.715007 0.158755 0.735201 0.041 Uiso 1 1 calc GR . . . .
C29 C 0.56623(10) 0.02143(8) 0.58710(5) 0.0188(3) Uani 1 1 d . . . . .
H29A H 0.627356 0.009202 0.575707 0.028 Uiso 1 1 calc GR . . . .
H29B H 0.518440 -0.001430 0.569262 0.028 Uiso 1 1 calc GR . . . .
H29C H 0.560986 0.000128 0.615359 0.028 Uiso 1 1 calc GR . . . .
C30 C 0.51189(11) 0.18783(9) 0.73047(5) 0.0193(3) Uani 1 1 d . . . . .
H30A H 0.447901 0.186322 0.740436 0.029 Uiso 1 1 calc GR . . . .
H30B H 0.549183 0.219598 0.749434 0.029 Uiso 1 1 calc GR . . . .
H30C H 0.536893 0.135044 0.729610 0.029 Uiso 1 1 calc GR . . . .
C31 C 0.59160(11) 0.10763(9) 0.49737(5) 0.0208(3) Uani 1 1 d . . . . .
H31A H 0.552105 0.060780 0.496579 0.025 Uiso 1 1 calc R . . . .
H31B H 0.654110 0.092667 0.506994 0.025 Uiso 1 1 calc R . . . .
C32 C 0.59603(12) 0.14553(9) 0.45490(5) 0.0227(3) Uani 1 1 d . . . . .
H32A H 0.596216 0.106522 0.432229 0.027 Uiso 1 1 calc R . . . .
H32B H 0.651130 0.179170 0.452179 0.027 Uiso 1 1 calc R . . . .
C33 C 0.50708(11) 0.19282(9) 0.45498(5) 0.0219(3) Uani 1 1 d . . . . .
H33A H 0.509441 0.235118 0.434111 0.026 Uiso 1 1 calc R . . . .
H33B H 0.452595 0.159720 0.449346 0.026 Uiso 1 1 calc R . . . .
C34 C 0.50521(12) 0.22466(9) 0.49920(5) 0.0210(3) Uani 1 1 d . . . . .
H34A H 0.538111 0.274915 0.500690 0.025 Uiso 1 1 calc R . . . .
H34B H 0.440788 0.232293 0.508741 0.025 Uiso 1 1 calc R . . . .
C35 C 0.50100(11) 0.42779(8) 0.66512(4) 0.0177(3) Uani 1 1 d . . . . .
H35A H 0.450245 0.434964 0.644770 0.021 Uiso 1 1 calc R . . . .
H35B H 0.560741 0.431231 0.650190 0.021 Uiso 1 1 calc R . . . .
C36 C 0.49565(12) 0.48834(9) 0.69944(5) 0.0243(3) Uani 1 1 d . . . . .
H36A H 0.468856 0.537462 0.688988 0.029 Uiso 1 1 calc R . . . .
H36B H 0.557340 0.498858 0.711534 0.029 Uiso 1 1 calc R . . . .
C37 C 0.43223(12) 0.44974(9) 0.73108(5) 0.0229(3) Uani 1 1 d . . . . .
H37A H 0.439624 0.472730 0.759199 0.028 Uiso 1 1 calc R . . . .
H37B H 0.366655 0.453372 0.722512 0.028 Uiso 1 1 calc R . . . .
C38 C 0.46629(12) 0.36705(9) 0.72990(4) 0.0209(3) Uani 1 1 d . . . . .
H38A H 0.520186 0.360279 0.748575 0.025 Uiso 1 1 calc R . . . .
H38B H 0.416923 0.330813 0.738689 0.025 Uiso 1 1 calc R . . . .

loop_
_atom_site_aniso_label
_atom_site_aniso_U_11
_atom_site_aniso_U_22
_atom_site_aniso_U_33
_atom_site_aniso_U_23
_atom_site_aniso_U_13
_atom_site_aniso_U_12
Si1 0.01113(19) 0.0165(2) 0.01422(19) -0.00152(13) -0.00005(13) -0.00229(14)
Si2 0.01112(19) 0.01353(19) 0.01352(18) 0.00092(13) -0.00086(13) 0.00123(13)
Mg1 0.0134(2) 0.0118(2) 0.0138(2) -0.00177(16) -0.00072(17) 0.00082(17)
Mg2 0.0140(2) 0.0132(2) 0.0112(2) -0.00130(16) 0.00019(16) -0.00010(17)
O1 0.0217(5) 0.0159(5) 0.0135(5) -0.0027(4) 0.0006(4) 0.0040(4)
O2 0.0221(5) 0.0127(5) 0.0120(5) -0.0017(4) 0.0028(4) -0.0002(4)
N1 0.0124(5) 0.0131(5) 0.0125(5) -0.0014(4) 0.0000(4) 0.0000(4)
N2 0.0117(5) 0.0113(5) 0.0123(5) -0.0003(4) -0.0007(4) 0.0004(4)
C1 0.0141(6) 0.0133(6) 0.0111(6) -0.0038(5) -0.0004(5) 0.0022(5)
C2 0.0139(7) 0.0169(7) 0.0206(7) -0.0037(5) -0.0019(5) 0.0024(6)
C3 0.0209(7) 0.0185(7) 0.0214(7) -0.0025(6) -0.0060(6) 0.0097(6)
C4 0.0273(8) 0.0137(6) 0.0164(6) 0.0008(5) -0.0041(6) 0.0052(6)
C5 0.0217(7) 0.0130(6) 0.0098(6) -0.0011(5) -0.0008(5) 0.0018(5)
C6 0.0291(8) 0.0118(6) 0.0127(6) 0.0022(5) 0.0002(5) -0.0018(6)
C7 0.0217(7) 0.0166(7) 0.0148(6) 0.0007(5) 0.0017(5) -0.0059(6)
C8 0.0153(7) 0.0168(7) 0.0165(6) 0.0010(5) -0.0003(5) -0.0005(6)
C9 0.0156(6) 0.0112(6) 0.0093(6) -0.0021(5) 0.0002(5) 0.0000(5)
C10 0.0141(7) 0.0110(6) 0.0107(6) -0.0021(5) 0.0001(5) 0.0012(5)
C11 0.0157(7) 0.0186(7) 0.0182(7) -0.0032(5) -0.0021(5) -0.0008(6)
C12 0.0177(8) 0.0317(8) 0.0243(7) -0.0074(6) -0.0068(6) 0.0024(6)
C13 0.0203(7) 0.0269(8) 0.0214(7) -0.0079(6) -0.0026(6) 0.0017(6)
C14 0.0156(7) 0.0332(9) 0.0236(8) -0.0080(6) 0.0027(6) -0.0020(6)
C15 0.0224(8) 0.0502(11) 0.0264(8) -0.0061(8) 0.0068(7) -0.0080(8)
C16 0.0232(8) 0.0378(10) 0.0255(8) -0.0127(7) 0.0058(7) -0.0007(7)
C17 0.0197(7) 0.0198(7) 0.0232(7) 0.0026(6) -0.0008(6) -0.0046(6)
C18 0.0303(9) 0.0258(8) 0.0387(9) 0.0062(7) -0.0031(7) -0.0106(7)
C19 0.0403(10) 0.0286(9) 0.0308(9) 0.0076(7) -0.0106(8) -0.0086(8)
C20 0.0145(11) 0.0156(12) 0.0222(10) -0.0028(9) 0.0008(7) 0.0005(9)
C20A 0.020(5) 0.028(7) 0.023(5) -0.008(4) -0.001(4) 0.005(5)
C21 0.0212(10) 0.0269(14) 0.0199(10) -0.0043(9) 0.0030(8) 0.0008(9)
C21A 0.032(6) 0.044(8) 0.018(4) -0.004(4) 0.010(4) 0.005(5)
C22 0.0179(8) 0.0271(8) 0.0370(9) -0.0003(7) 0.0023(7) 0.0066(7)
C23 0.0164(7) 0.0178(7) 0.0205(7) 0.0038(5) -0.0057(6) -0.0039(6)
C24 0.0240(8) 0.0209(7) 0.0213(7) -0.0027(6) -0.0035(6) -0.0052(6)
C25 0.0196(7) 0.0237(8) 0.0327(8) 0.0014(6) -0.0025(6) -0.0082(6)
C26 0.0167(7) 0.0153(7) 0.0204(7) 0.0021(5) -0.0041(6) -0.0001(5)
C27 0.0327(9) 0.0170(7) 0.0373(9) 0.0000(7) -0.0053(7) 0.0032(7)
C28 0.0371(9) 0.0231(8) 0.0210(7) 0.0072(6) -0.0046(7) -0.0063(7)
C29 0.0189(7) 0.0119(6) 0.0255(7) -0.0008(5) -0.0025(6) 0.0017(5)
C30 0.0230(7) 0.0204(7) 0.0147(6) 0.0027(5) 0.0016(6) 0.0006(6)
C31 0.0259(8) 0.0179(7) 0.0185(7) -0.0051(5) 0.0036(6) 0.0047(6)
C32 0.0278(8) 0.0225(7) 0.0179(7) -0.0039(6) 0.0056(6) 0.0003(6)
C33 0.0255(8) 0.0232(8) 0.0171(7) 0.0005(6) -0.0016(6) -0.0005(6)
C34 0.0273(8) 0.0190(7) 0.0167(7) 0.0019(6) 0.0029(6) 0.0062(6)
C35 0.0236(7) 0.0136(7) 0.0158(6) 0.0000(5) 0.0016(5) -0.0002(6)
C36 0.0342(9) 0.0157(7) 0.0231(7) -0.0045(6) 0.0055(6) -0.0007(6)
C37 0.0270(8) 0.0209(7) 0.0209(7) -0.0055(6) 0.0056(6) 0.0031(6)
C38 0.0305(8) 0.0192(7) 0.0130(6) -0.0032(5) 0.0057(6) 0.0007(6)

loop_
_atom_type_symbol
_atom_type_description
_atom_type_scat_dispersion_real
_atom_type_scat_dispersion_imag
_atom_type_scat_source
C C 0.0181 0.0091 'International Tables Vol C Tables 4.2.6.8 and 6.1.1.4'
H H 0.0000 0.0000 'International Tables Vol C Tables 4.2.6.8 and 6.1.1.4'
Mg Mg 0.1719 0.1771 'International Tables Vol C Tables 4.2.6.8 and 6.1.1.4'
N N 0.0311 0.0180 'International Tables Vol C Tables 4.2.6.8 and 6.1.1.4'
O O 0.0492 0.0322 'International Tables Vol C Tables 4.2.6.8 and 6.1.1.4'
Si Si 0.2541 0.3302 'International Tables Vol C Tables 4.2.6.8 and 6.1.1.4'

loop_
_geom_angle_atom_site_label_1
_geom_angle_atom_site_label_2
_geom_angle_atom_site_label_3
_geom_angle
N1 Si1 C11 109.29(6)
N1 Si1 C14 112.23(7)
N1 Si1 C17 106.88(6)
C14 Si1 C11 108.07(7)
C17 Si1 C11 105.96(7)
C17 Si1 C14 114.16(8)
N2 Si2 C20 113.75(8)
N2 Si2 C20A 109.2(3)
N2 Si2 C23 114.55(6)
N2 Si2 C26 102.98(6)
C20 Si2 C23 103.33(11)
C20 Si2 C26 114.75(10)
C23 Si2 C20A 120.3(5)
C26 Si2 C20A 99.6(4)
C26 Si2 C23 107.70(6)
O1 Mg1 N1 107.16(5)
O1 Mg1 N2 113.58(5)
O1 Mg1 C29 98.33(5)
N1 Mg1 N2 83.43(5)
N1 Mg1 C29 127.30(6)
N2 Mg1 C29 126.81(5)
O2 Mg2 N1 110.60(5)
O2 Mg2 N2 112.54(5)
O2 Mg2 C30 97.55(5)
N2 Mg2 N1 81.80(5)
C30 Mg2 N1 129.17(6)
C30 Mg2 N2 125.50(6)
C31 O1 Mg1 118.36(8)
C34 O1 Mg1 131.74(8)
C34 O1 C31 108.75(11)
C35 O2 Mg2 134.50(8)
C35 O2 C38 108.82(10)
C38 O2 Mg2 116.58(8)
Si1 N1 Mg1 115.84(6)
Si1 N1 Mg2 124.62(6)
Mg1 N1 Mg2 90.07(5)
C1 N1 Si1 119.43(9)
C1 N1 Mg1 104.24(8)
C1 N1 Mg2 97.24(8)
Si2 N2 Mg1 118.76(6)
Si2 N2 Mg2 118.41(6)
Mg1 N2 Mg2 90.67(5)
C9 N2 Si2 121.20(9)
C9 N2 Mg1 100.45(8)
C9 N2 Mg2 101.76(8)
N1 C1 C10 121.72(12)
C2 C1 N1 120.90(13)
C2 C1 C10 117.38(13)
C1 C2 H2 118.2
C1 C2 C3 123.68(14)
C3 C2 H2 118.2
C2 C3 H3 119.9
C4 C3 C2 120.21(14)
C4 C3 H3 119.9
C3 C4 H4 120.1
C3 C4 C5 119.85(14)
C5 C4 H4 120.1
C4 C5 C6 117.20(13)
C4 C5 C10 121.51(13)
C6 C5 C10 121.28(13)
C5 C6 H6 119.9
C7 C6 C5 120.16(13)
C7 C6 H6 119.9
C6 C7 H7 120.1
C6 C7 C8 119.84(14)
C8 C7 H7 120.1
C7 C8 H8 118.1
C9 C8 C7 123.74(14)
C9 C8 H8 118.1
N2 C9 C10 121.90(12)
C8 C9 N2 120.18(12)
C8 C9 C10 117.90(12)
C5 C10 C1 117.19(12)
C5 C10 C9 117.07(12)
C9 C10 C1 125.72(12)
Si1 C11 H11 106.0
C12 C11 Si1 115.21(10)
C12 C11 H11 106.0
C12 C11 C13 109.46(12)
C13 C11 Si1 113.40(10)
C13 C11 H11 106.0
C11 C12 H12A 109.5
C11 C12 H12B 109.5
C11 C12 H12C 109.5
H12A C12 H12B 109.5
H12A C12 H12C 109.5
H12B C12 H12C 109.5
C11 C13 H13A 109.5
C11 C13 H13B 109.5
C11 C13 H13C 109.5
H13A C13 H13B 109.5
H13A C13 H13C 109.5
H13B C13 H13C 109.5
Si1 C14 H14 106.2
C15 C14 Si1 114.24(13)
C15 C14 H14 106.2
C15 C14 C16 110.24(14)
C16 C14 Si1 113.22(11)
C16 C14 H14 106.2
C14 C15 H15A 109.5
C14 C15 H15B 109.5
C14 C15 H15C 109.5
H15A C15 H15B 109.5
H15A C15 H15C 109.5
H15B C15 H15C 109.5
C14 C16 H16A 109.5
C14 C16 H16B 109.5
C14 C16 H16C 109.5
H16A C16 H16B 109.5
H16A C16 H16C 109.5
H16B C16 H16C 109.5
Si1 C17 H17 105.1
C18 C17 Si1 114.91(12)
C18 C17 H17 105.1
C19 C17 Si1 116.88(12)
C19 C17 H17 105.1
C19 C17 C18 108.64(14)
C17 C18 H18A 109.5
C17 C18 H18B 109.5
C17 C18 H18C 109.5
H18A C18 H18B 109.5
H18A C18 H18C 109.5
H18B C18 H18C 109.5
C17 C19 H19A 109.5
C17 C19 H19B 109.5
C17 C19 H19C 109.5
H19A C19 H19B 109.5
H19A C19 H19C 109.5
H19B C19 H19C 109.5
Si2 C20 H20 105.9
C21 C20 Si2 114.91(19)
C21 C20 H20 105.9
C21 C20 C22 109.8(2)
C22 C20 Si2 113.56(14)
C22 C20 H20 105.9
Si2 C20A H20A 106.8
C21A C20A Si2 116.9(9)
C21A C20A H20A 106.8
C21A C20A C22 110.8(10)
C22 C20A Si2 108.2(6)
C22 C20A H20A 106.8
C20 C21 H21A 109.5
C20 C21 H21B 109.5
C20 C21 H21C 109.5
H21A C21 H21B 109.5
H21A C21 H21C 109.5
H21B C21 H21C 109.5
C20A C21A H21D 109.5
C20A C21A H21E 109.5
C20A C21A H21F 109.5
H21D C21A H21E 109.5
H21D C21A H21F 109.5
H21E C21A H21F 109.5
C20 C22 H22D 109.5
C20 C22 H22E 109.5
C20 C22 H22F 109.5
C20A C22 H22A 109.5
C20A C22 H22B 109.5
C20A C22 H22C 109.5
H22D C22 H22E 109.5
H22D C22 H22F 109.5
H22E C22 H22F 109.5
H22A C22 H22B 109.5
H22A C22 H22C 109.5
H22B C22 H22C 109.5
Si2 C23 H23 104.9
C24 C23 Si2 111.93(10)
C24 C23 H23 104.9
C24 C23 C25 110.15(13)
C25 C23 Si2 118.76(11)
C25 C23 H23 104.9
C23 C24 H24A 109.5
C23 C24 H24B 109.5
C23 C24 H24C 109.5
H24A C24 H24B 109.5
H24A C24 H24C 109.5
H24B C24 H24C 109.5
C23 C25 H25A 109.5
C23 C25 H25B 109.5
C23 C25 H25C 109.5
H25A C25 H25B 109.5
H25A C25 H25C 109.5
H25B C25 H25C 109.5
Si2 C26 H26 105.6
C27 C26 Si2 116.43(11)
C27 C26 H26 105.6
C28 C26 Si2 114.77(10)
C28 C26 H26 105.6
C28 C26 C27 107.77(13)
C26 C27 H27A 109.5
C26 C27 H27B 109.5
C26 C27 H27C 109.5
H27A C27 H27B 109.5
H27A C27 H27C 109.5
H27B C27 H27C 109.5
C26 C28 H28A 109.5
C26 C28 H28B 109.5
C26 C28 H28C 109.5
H28A C28 H28B 109.5
H28A C28 H28C 109.5
H28B C28 H28C 109.5
Mg1 C29 H29A 109.5
Mg1 C29 H29B 109.5
Mg1 C29 H29C 109.5
H29A C29 H29B 109.5
H29A C29 H29C 109.5
H29B C29 H29C 109.5
Mg2 C30 H30A 109.5
Mg2 C30 H30B 109.5
Mg2 C30 H30C 109.5
H30A C30 H30B 109.5
H30A C30 H30C 109.5
H30B C30 H30C 109.5
O1 C31 H31A 110.8
O1 C31 H31B 110.8
O1 C31 C32 104.94(12)
H31A C31 H31B 108.8
C32 C31 H31A 110.8
C32 C31 H31B 110.8
C31 C32 H32A 111.5
C31 C32 H32B 111.5
C31 C32 C33 101.20(12)
H32A C32 H32B 109.3
C33 C32 H32A 111.5
C33 C32 H32B 111.5
C32 C33 H33A 111.3
C32 C33 H33B 111.3
H33A C33 H33B 109.2
C34 C33 C32 102.11(12)
C34 C33 H33A 111.3
C34 C33 H33B 111.3
O1 C34 C33 105.50(12)
O1 C34 H34A 110.6
O1 C34 H34B 110.6
C33 C34 H34A 110.6
C33 C34 H34B 110.6
H34A C34 H34B 108.8
O2 C35 H35A 110.7
O2 C35 H35B 110.7
O2 C35 C36 105.28(11)
H35A C35 H35B 108.8
C36 C35 H35A 110.7
C36 C35 H35B 110.7
C35 C36 H36A 111.3
C35 C36 H36B 111.3
C35 C36 C37 102.26(12)
H36A C36 H36B 109.2
C37 C36 H36A 111.3
C37 C36 H36B 111.3
C36 C37 H37A 111.5
C36 C37 H37B 111.5
H37A C37 H37B 109.3
C38 C37 C36 101.52(12)
C38 C37 H37A 111.5
C38 C37 H37B 111.5
O2 C38 C37 105.19(12)
O2 C38 H38A 110.7
O2 C38 H38B 110.7
C37 C38 H38A 110.7
C37 C38 H38B 110.7
H38A C38 H38B 108.8

loop_
_geom_bond_atom_site_label_1
_geom_bond_atom_site_label_2
_geom_bond_distance
Si1 N1 1.7770(12)
Si1 C11 1.9188(15)
Si1 C14 1.9118(16)
Si1 C17 1.9093(16)
Si2 N2 1.7746(12)
Si2 C20 1.913(2)
Si2 C20A 1.955(11)
Si2 C23 1.9254(15)
Si2 C26 1.9152(15)
Mg1 O1 2.0989(11)
Mg1 N1 2.1331(12)
Mg1 N2 2.1357(12)
Mg1 C29 2.1399(15)
Mg2 O2 2.1041(11)
Mg2 N1 2.1815(12)
Mg2 N2 2.1568(12)
Mg2 C30 2.1432(15)
O1 C31 1.4612(17)
O1 C34 1.4602(18)
O2 C35 1.4610(17)
O2 C38 1.4637(16)
N1 C1 1.4265(18)
N2 C9 1.4205(17)
C1 C2 1.392(2)
C1 C10 1.466(2)
C2 H2 0.9500
C2 C3 1.399(2)
C3 H3 0.9500
C3 C4 1.360(2)
C4 H4 0.9500
C4 C5 1.414(2)
C5 C6 1.414(2)
C5 C10 1.4449(19)
C6 H6 0.9500
C6 C7 1.359(2)
C7 H7 0.9500
C7 C8 1.398(2)
C8 H8 0.9500
C8 C9 1.386(2)
C9 C10 1.4580(19)
C11 H11 1.0000
C11 C12 1.533(2)
C11 C13 1.534(2)
C12 H12A 0.9800
C12 H12B 0.9800
C12 H12C 0.9800
C13 H13A 0.9800
C13 H13B 0.9800
C13 H13C 0.9800
C14 H14 1.0000
C14 C15 1.531(2)
C14 C16 1.534(2)
C15 H15A 0.9800
C15 H15B 0.9800
C15 H15C 0.9800
C16 H16A 0.9800
C16 H16B 0.9800
C16 H16C 0.9800
C17 H17 1.0000
C17 C18 1.535(2)
C17 C19 1.524(2)
C18 H18A 0.9800
C18 H18B 0.9800
C18 H18C 0.9800
C19 H19A 0.9800
C19 H19B 0.9800
C19 H19C 0.9800
C20 H20 1.0000
C20 C21 1.529(3)
C20 C22 1.534(3)
C20A H20A 1.0000
C20A C21A 1.534(13)
C20A C22 1.604(10)
C21 H21A 0.9800
C21 H21B 0.9800
C21 H21C 0.9800
C21A H21D 0.9800
C21A H21E 0.9800
C21A H21F 0.9800
C22 H22D 0.9800
C22 H22E 0.9800
C22 H22F 0.9800
C22 H22A 0.9800
C22 H22B 0.9800
C22 H22C 0.9800
C23 H23 1.0000
C23 C24 1.530(2)
C23 C25 1.536(2)
C24 H24A 0.9800
C24 H24B 0.9800
C24 H24C 0.9800
C25 H25A 0.9800
C25 H25B 0.9800
C25 H25C 0.9800
C26 H26 1.0000
C26 C27 1.534(2)
C26 C28 1.533(2)
C27 H27A 0.9800
C27 H27B 0.9800
C27 H27C 0.9800
C28 H28A 0.9800
C28 H28B 0.9800
C28 H28C 0.9800
C29 H29A 0.9800
C29 H29B 0.9800
C29 H29C 0.9800
C30 H30A 0.9800
C30 H30B 0.9800
C30 H30C 0.9800
C31 H31A 0.9900
C31 H31B 0.9900
C31 C32 1.511(2)
C32 H32A 0.9900
C32 H32B 0.9900
C32 C33 1.524(2)
C33 H33A 0.9900
C33 H33B 0.9900
C33 C34 1.520(2)
C34 H34A 0.9900
C34 H34B 0.9900
C35 H35A 0.9900
C35 H35B 0.9900
C35 C36 1.518(2)
C36 H36A 0.9900
C36 H36B 0.9900
C36 C37 1.521(2)
C37 H37A 0.9900
C37 H37B 0.9900
C37 C38 1.509(2)
C38 H38A 0.9900
C38 H38B 0.9900

loop_
_geom_torsion_atom_site_label_1
_geom_torsion_atom_site_label_2
_geom_torsion_atom_site_label_3
_geom_torsion_atom_site_label_4
_geom_torsion
Si1 N1 C1 C2 9.55(17)
Si1 N1 C1 C10 -170.17(10)
Si2 N2 C9 C8 1.17(17)
Si2 N2 C9 C10 -177.20(9)
Mg1 O1 C31 C32 -172.03(10)
Mg1 O1 C34 C33 -159.67(10)
Mg1 N1 C1 C2 140.81(11)
Mg1 N1 C1 C10 -38.91(14)
Mg1 N2 C9 C8 -131.95(11)
Mg1 N2 C9 C10 49.67(13)
Mg2 O2 C35 C36 -166.30(10)
Mg2 O2 C38 C37 -166.87(10)
Mg2 N1 C1 C2 -127.27(12)
Mg2 N1 C1 C10 53.01(13)
Mg2 N2 C9 C8 135.15(11)
Mg2 N2 C9 C10 -43.23(13)
O1 C31 C32 C33 -37.08(15)
O2 C35 C36 C37 -31.47(16)
N1 C1 C2 C3 -174.88(13)
N1 C1 C10 C5 175.90(12)
N1 C1 C10 C9 -5.9(2)
N2 C9 C10 C1 -1.3(2)
N2 C9 C10 C5 176.89(11)
C1 C2 C3 C4 -2.1(2)
C2 C1 C10 C5 -3.83(18)
C2 C1 C10 C9 174.36(12)
C2 C3 C4 C5 -1.7(2)
C3 C4 C5 C6 -176.32(13)
C3 C4 C5 C10 2.5(2)
C4 C5 C6 C7 178.71(13)
C4 C5 C10 C1 0.35(19)
C4 C5 C10 C9 -178.00(12)
C5 C6 C7 C8 0.2(2)
C6 C5 C10 C1 179.11(12)
C6 C5 C10 C9 0.76(19)
C6 C7 C8 C9 -1.1(2)
C7 C8 C9 N2 -176.69(12)
C7 C8 C9 C10 1.7(2)
C8 C9 C10 C1 -179.71(13)
C8 C9 C10 C5 -1.52(18)
C10 C1 C2 C3 4.9(2)
C10 C5 C6 C7 -0.1(2)
C11 Si1 N1 Mg1 -70.11(8)
C11 Si1 N1 Mg2 -179.74(7)
C11 Si1 N1 C1 55.84(11)
C14 Si1 N1 Mg1 170.03(7)
C14 Si1 N1 Mg2 60.39(10)
C14 Si1 N1 C1 -64.03(12)
C17 Si1 N1 Mg1 44.14(8)
C17 Si1 N1 Mg2 -65.50(9)
C17 Si1 N1 C1 170.09(10)
C20 Si2 N2 Mg1 66.86(13)
C20 Si2 N2 Mg2 175.04(11)
C20 Si2 N2 C9 -58.19(15)
C20A Si2 N2 Mg1 47.2(5)
C20A Si2 N2 Mg2 155.3(5)
C20A Si2 N2 C9 -77.9(5)
C23 Si2 N2 Mg1 -174.59(6)
C23 Si2 N2 Mg2 -66.41(8)
C23 Si2 N2 C9 60.37(11)
C26 Si2 N2 Mg1 -57.95(8)
C26 Si2 N2 Mg2 50.23(8)
C26 Si2 N2 C9 177.01(10)
C31 O1 C34 C33 7.56(16)
C31 C32 C33 C34 40.91(15)
C32 C33 C34 O1 -30.42(16)
C34 O1 C31 C32 18.77(16)
C35 O2 C38 C37 16.32(16)
C35 C36 C37 C38 40.60(16)
C36 C37 C38 O2 -35.37(16)
C38 O2 C35 C36 9.70(16)
